data_2204759
loop_
_publ_author_name
'Daqing Shi'
'Nan Wu'
'Qiya Zhuang'
'Yong Zhang'

_publ_section_title
;2-Amino-4-(4-methoxyphenyl)-5-oxo-4<i>H</i>,5<i>H</i>-pyrano[3,2-<i>c</i>]chromene-3-carbonitrile
 <i>N,N</i>-dimethylformamide solvate
;
_journal_issue 12
_journal_name_full 'Acta Crystallographica Section E'
_journal_page_first o2359
_journal_page_last o2361
_journal_paper_doi 10.1107/S1600536804029356
_journal_volume 60
_journal_year 2004
_chemical_formula_iupac 'C20 H14 N2 O4, C3 H7 N O'
_chemical_formula_moiety 'C20 H14 N2 O4, C3 H7 N O'
_chemical_formula_sum 'C23 H21 N3 O5'
_chemical_formula_weight 419.43
_chemical_melting_point 507.5(5)
_chemical_name_systematic
;
2-Amino-4-(4-methoxyphenyl)-5-oxo-4H,5H-pyrano[3,2-c]chromene-3-carbonitrile
N,N-dimethylformamide solvate
;
_space_group_IT_number 2
_symmetry_cell_setting triclinic
_symmetry_space_group_name_Hall '-P 1'
_symmetry_space_group_name_H-M 'P -1'
_atom_sites_solution_hydrogens geom
_atom_sites_solution_primary direct
_atom_sites_solution_secondary difmap
_cell_angle_alpha 99.799(4)
_cell_angle_beta 95.399(4)
_cell_angle_gamma 104.785(5)
_cell_formula_units_Z 4
_cell_length_a 12.472(3)
_cell_length_b 13.003(3)
_cell_length_c 13.620(3)
_cell_measurement_reflns_used 7449
_cell_measurement_temperature 193(2)
_cell_measurement_theta_max 25.3
_cell_measurement_theta_min 3.1
_cell_volume 2082.5(8)
_computing_cell_refinement CrystalClear
_computing_data_collection 'CrystalClear (Rigaku, 2000)'
_computing_data_reduction 'CrystalStructure (Rigaku/MSC, 2003)'
_computing_structure_refinement SHELXTL
_computing_structure_solution 'SHELXTL (Sheldrick, 1997)'
_diffrn_ambient_temperature 193(2)
_diffrn_detector_area_resol_mean 7.31
_diffrn_measured_fraction_theta_full 0.993
_diffrn_measured_fraction_theta_max 0.993
_diffrn_measurement_device_type 'Rigaku Mercury'
_diffrn_measurement_method \w
_diffrn_radiation_monochromator graphite
_diffrn_radiation_source 'fine-focus sealed tube'
_diffrn_radiation_type MoK\a
_diffrn_radiation_wavelength 0.71070
_diffrn_reflns_av_R_equivalents 0.0241
_diffrn_reflns_av_sigmaI/netI 0.0281
_diffrn_reflns_limit_h_max 15
_diffrn_reflns_limit_h_min -15
_diffrn_reflns_limit_k_max 15
_diffrn_reflns_limit_k_min -14
_diffrn_reflns_limit_l_max 16
_diffrn_reflns_limit_l_min -16
_diffrn_reflns_number 20798
_diffrn_reflns_theta_full 25.35
_diffrn_reflns_theta_max 25.35
_diffrn_reflns_theta_min 3.07
_exptl_absorpt_coefficient_mu 0.096
_exptl_absorpt_correction_T_max 0.9839
_exptl_absorpt_correction_T_min 0.9545
_exptl_absorpt_correction_type multi-scan
_exptl_absorpt_process_details '(Jacobson, 1998)'
_exptl_crystal_colour colorless
_exptl_crystal_density_diffrn 1.338
_exptl_crystal_density_method 'not measured'
_exptl_crystal_description block
_exptl_crystal_F_000 880
_exptl_crystal_size_max 0.49
_exptl_crystal_size_mid 0.41
_exptl_crystal_size_min 0.17
_refine_diff_density_max 0.190
_refine_diff_density_min -0.207
_refine_ls_extinction_method none
_refine_ls_goodness_of_fit_ref 1.103
_refine_ls_hydrogen_treatment mixed
_refine_ls_matrix_type full
_refine_ls_number_parameters 582
_refine_ls_number_reflns 7573
_refine_ls_number_restraints 0
_refine_ls_restrained_S_all 1.103
_refine_ls_R_factor_all 0.0627
_refine_ls_R_factor_gt 0.0489
_refine_ls_shift/su_max 0.000
_refine_ls_shift/su_mean 0.000
_refine_ls_structure_factor_coef Fsqd
_refine_ls_weighting_details 'calc w = 1/[\s^2^(Fo^2^)+(0.0527P)^2^+0.4884P] where P = (Fo^2^+2Fc^2^)/3'
_refine_ls_weighting_scheme calc
_refine_ls_wR_factor_gt 0.1112
_refine_ls_wR_factor_ref 0.1189
_reflns_number_gt 6262
_reflns_number_total 7573
_reflns_threshold_expression I>2\s(I)
_cod_data_source_file ob6421.cif
_cod_data_source_block I
_cod_depositor_comments
;
The following automatic conversions were performed:

'_chemical_melting_point' value '507-508' was changed to '507.5(5)' -
the average value was taken and precision was estimated.

Automatic conversion script
Id: cif_fix_values 1646 2011-03-28 12:23:43Z adriana 

The following automatic conversions were performed:

'_chemical_melting_point' value '507-508' was changed to '507.5(5)' -
the average value was taken and precision was estimated.

Automatic conversion script
Id: cif_fix_values 1715 2011-07-08 13:25:40Z adriana 
;
_cod_database_code 2204759
_cod_database_fobs_code 2204759

loop_
_symmetry_equiv_pos_as_xyz
'x, y, z'
'-x, -y, -z'

loop_
_atom_site_label
_atom_site_fract_x
_atom_site_fract_y
_atom_site_fract_z
_atom_site_U_iso_or_equiv
_atom_site_adp_type
_atom_site_calc_flag
_atom_site_refinement_flags
_atom_site_occupancy
_atom_site_type_symbol
O1 0.14762(10) 0.48882(9) 0.36840(9) 0.0350(3) Uani d . 1 O
O2 0.05189(12) 0.37143(11) 0.66709(10) 0.0466(3) Uani d . 1 O
O3 0.12952(11) 0.54572(10) 0.67259(9) 0.0398(3) Uani d . 1 O
O4 0.37998(12) 0.08166(11) 0.60148(11) 0.0526(4) Uani d . 1 O
O5 0.22769(12) 0.61508(11) 0.20001(11) 0.0497(4) Uani d . 1 O
O6 0.37217(10) 0.44134(10) 0.15573(8) 0.0338(3) Uani d . 1 O
O7 0.58637(12) 0.21129(12) 0.02717(10) 0.0513(4) Uani d . 1 O
O8 0.49066(11) 0.27886(11) -0.07718(9) 0.0423(3) Uani d . 1 O
O9 0.25075(12) -0.11340(11) 0.26341(12) 0.0540(4) Uani d . 1 O
O10 0.12581(15) 0.23867(15) 1.03764(12) 0.0697(5) Uani d . 1 O
N1 0.11478(15) 0.39218(16) 0.21213(12) 0.0436(4) Uani d . 1 N
N2 -0.00172(17) 0.11149(16) 0.22949(16) 0.0670(6) Uani d . 1 N
N3 0.13395(14) 0.67670(14) 0.08311(12) 0.0461(4) Uani d . 1 N
N4 0.39254(13) 0.53437(13) 0.31202(12) 0.0346(4) Uani d . 1 N
N5 0.57986(13) 0.42745(13) 0.46251(11) 0.0392(4) Uani d . 1 N
N6 0.19487(16) 0.11396(15) 0.94561(14) 0.0584(5) Uani d . 1 N
C1 0.10962(14) 0.38592(14) 0.30882(13) 0.0324(4) Uani d . 1 C
C2 0.07248(14) 0.29731(14) 0.34877(13) 0.0321(4) Uani d . 1 C
C3 0.07391(14) 0.30022(13) 0.46097(13) 0.0315(4) Uani d . 1 C
H3 -0.0028 0.2623 0.4729 0.038 Uiso calc R 1 H
C4 0.10298(13) 0.41725(13) 0.51436(13) 0.0295(4) Uani d . 1 C
C5 0.13998(13) 0.50097(13) 0.46880(13) 0.0288(4) Uani d . 1 C
C6 0.09160(15) 0.43893(15) 0.62027(14) 0.0353(4) Uani d . 1 C
C7 0.17269(14) 0.63000(14) 0.62555(14) 0.0349(4) Uani d . 1 C
C8 0.21087(16) 0.73315(16) 0.68554(15) 0.0440(5) Uani d . 1 C
H8 0.2078 0.7441 0.7559 0.053 Uiso calc R 1 H
C9 0.25346(16) 0.81969(16) 0.64090(17) 0.0478(5) Uani d . 1 C
H9 0.2805 0.8908 0.6811 0.057 Uiso calc R 1 H
C10 0.25716(16) 0.80394(15) 0.53804(17) 0.0455(5) Uani d . 1 C
H10 0.2858 0.8645 0.5084 0.055 Uiso calc R 1 H
C11 0.21966(14) 0.70128(14) 0.47850(15) 0.0378(4) Uani d . 1 C
H11 0.2228 0.6910 0.4082 0.045 Uiso calc R 1 H
C12 0.17674(13) 0.61195(14) 0.52252(13) 0.0312(4) Uani d . 1 C
C13 0.03168(15) 0.19503(16) 0.28218(15) 0.0409(5) Uani d . 1 C
C14 0.15704(14) 0.24366(13) 0.50088(13) 0.0296(4) Uani d . 1 C
C15 0.27074(14) 0.28573(13) 0.50077(13) 0.0312(4) Uani d . 1 C
H15 0.2965 0.3514 0.4775 0.037 Uiso calc R 1 H
C16 0.34805(15) 0.23457(14) 0.53369(13) 0.0337(4) Uani d . 1 C
H16 0.4257 0.2646 0.5327 0.040 Uiso calc R 1 H
C17 0.31059(15) 0.13912(14) 0.56802(13) 0.0357(4) Uani d . 1 C
C18 0.19724(16) 0.09620(15) 0.57001(15) 0.0413(5) Uani d . 1 C
H18 0.1717 0.0312 0.5942 0.050 Uiso calc R 1 H
C19 0.12156(15) 0.14839(14) 0.53661(14) 0.0379(4) Uani d . 1 C
H19 0.0439 0.1187 0.5381 0.046 Uiso calc R 1 H
C20 0.49548(19) 0.1196(2) 0.5921(2) 0.0659(7) Uani d . 1 C
H20A 0.5029 0.1256 0.5222 0.099 Uiso calc R 1 H
H20B 0.5350 0.0682 0.6113 0.099 Uiso calc R 1 H
H20C 0.5280 0.1909 0.6363 0.099 Uiso calc R 1 H
C21 0.22539(17) 0.67052(16) 0.13514(14) 0.0411(4) Uani d . 1 C
H21 0.2951 0.7119 0.1219 0.049 Uiso calc R 1 H
C22 0.1396(2) 0.7476(3) 0.0103(2) 0.0906(10) Uani d . 1 C
H22A 0.2182 0.7843 0.0081 0.136 Uiso calc R 1 H
H22B 0.0997 0.8018 0.0304 0.136 Uiso calc R 1 H
H22C 0.1048 0.7042 -0.0565 0.136 Uiso calc R 1 H
C23 0.02261(18) 0.6230(2) 0.10248(18) 0.0570(6) Uani d . 1 C
H23A 0.0289 0.5747 0.1494 0.085 Uiso calc R 1 H
H23B -0.0231 0.5804 0.0391 0.085 Uiso calc R 1 H
H23C -0.0129 0.6777 0.1320 0.085 Uiso calc R 1 H
C24 0.42044(14) 0.45440(14) 0.25398(12) 0.0292(4) Uani d . 1 C
C25 0.48696(13) 0.39295(13) 0.27937(12) 0.0289(4) Uani d . 1 C
C26 0.50287(14) 0.29848(14) 0.20592(12) 0.0309(4) Uani d . 1 C
H26 0.5838 0.3001 0.2164 0.037 Uiso calc R 1 H
C27 0.47483(14) 0.31646(14) 0.10087(12) 0.0308(4) Uani d . 1 C
C28 0.41112(13) 0.38163(14) 0.08196(12) 0.0304(4) Uani d . 1 C
C29 0.52106(15) 0.26488(15) 0.01902(13) 0.0375(4) Uani d . 1 C
C30 0.41951(15) 0.34084(15) -0.09583(13) 0.0371(4) Uani d . 1 C
C31 0.39054(17) 0.34596(17) -0.19534(13) 0.0456(5) Uani d . 1 C
H31 0.4201 0.3086 -0.2477 0.055 Uiso calc R 1 H
C32 0.31866(17) 0.40571(18) -0.21701(14) 0.0476(5) Uani d . 1 C
H32 0.2982 0.4095 -0.2850 0.057 Uiso calc R 1 H
C33 0.27536(17) 0.46074(17) -0.14091(14) 0.0463(5) Uani d . 1 C
H33 0.2254 0.5016 -0.1570 0.056 Uiso calc R 1 H
C34 0.30501(15) 0.45607(15) -0.04158(13) 0.0386(4) Uani d . 1 C
H34 0.2761 0.4943 0.0106 0.046 Uiso calc R 1 H
C35 0.37736(14) 0.39517(14) -0.01825(12) 0.0324(4) Uani d . 1 C
C36 0.53757(14) 0.41277(13) 0.38072(13) 0.0297(4) Uani d . 1 C
C37 0.43313(14) 0.18834(14) 0.22134(12) 0.0311(4) Uani d . 1 C
C38 0.33663(15) 0.17900(14) 0.26473(13) 0.0347(4) Uani d . 1 C
H38 0.3129 0.2423 0.2849 0.042 Uiso calc R 1 H
C39 0.27275(16) 0.08010(15) 0.28001(14) 0.0383(4) Uani d . 1 C
H39 0.2069 0.0761 0.3107 0.046 Uiso calc R 1 H
C40 0.30614(16) -0.01199(15) 0.25006(14) 0.0390(4) Uani d . 1 C
C41 0.40248(18) -0.00487(16) 0.20470(16) 0.0480(5) Uani d . 1 C
H41 0.4249 -0.0686 0.1830 0.058 Uiso calc R 1 H
C42 0.46548(17) 0.09397(15) 0.19102(15) 0.0414(4) Uani d . 1 C
H42 0.5316 0.0980 0.1607 0.050 Uiso calc R 1 H
C43 0.14690(19) -0.12423(18) 0.30156(19) 0.0584(6) Uani d . 1 C
H43A 0.1599 -0.0803 0.3698 0.088 Uiso calc R 1 H
H43B 0.1132 -0.2006 0.3032 0.088 Uiso calc R 1 H
H43C 0.0962 -0.0992 0.2579 0.088 Uiso calc R 1 H
C44 0.1685(2) 0.1637(2) 1.03095(18) 0.0654(7) Uani d . 1 C
H44 0.1843 0.1386 1.0907 0.078 Uiso calc R 1 H
C45 0.2470(3) 0.0268(2) 0.9439(3) 0.1024(11) Uani d . 1 C
H45A 0.2669 0.0187 1.0129 0.154 Uiso calc R 1 H
H45B 0.3149 0.0434 0.9119 0.154 Uiso calc R 1 H
H45C 0.1947 -0.0410 0.9055 0.154 Uiso calc R 1 H
C46 0.1669(2) 0.1429(2) 0.85135(17) 0.0675(7) Uani d . 1 C
H46A 0.0996 0.0887 0.8135 0.101 Uiso calc R 1 H
H46B 0.2293 0.1454 0.8123 0.101 Uiso calc R 1 H
H46C 0.1527 0.2144 0.8639 0.101 Uiso calc R 1 H
H1A 0.1450(18) 0.4613(19) 0.2023(16) 0.052(6) Uiso d . 1 H
H1B 0.110(2) 0.330(2) 0.1674(19) 0.066(7) Uiso d . 1 H
H4A 0.3479(18) 0.5643(17) 0.2836(16) 0.045(6) Uiso d . 1 H
H4B 0.4051(17) 0.5428(16) 0.3793(17) 0.046(6) Uiso d . 1 H

loop_
_atom_site_aniso_label
_atom_site_aniso_U_11
_atom_site_aniso_U_22
_atom_site_aniso_U_33
_atom_site_aniso_U_12
_atom_site_aniso_U_13
_atom_site_aniso_U_23
O1 0.0407(7) 0.0289(6) 0.0347(7) 0.0083(5) 0.0070(5) 0.0061(5)
O2 0.0535(8) 0.0485(8) 0.0440(8) 0.0163(7) 0.0153(7) 0.0183(7)
O3 0.0456(7) 0.0409(7) 0.0358(7) 0.0186(6) 0.0056(6) 0.0054(6)
O4 0.0495(8) 0.0484(8) 0.0674(10) 0.0249(7) -0.0009(7) 0.0201(7)
O5 0.0571(9) 0.0471(8) 0.0539(8) 0.0230(7) 0.0093(7) 0.0212(7)
O6 0.0360(7) 0.0437(7) 0.0223(6) 0.0162(6) 0.0006(5) 0.0024(5)
O7 0.0571(9) 0.0603(9) 0.0457(8) 0.0287(8) 0.0214(7) 0.0089(7)
O8 0.0461(8) 0.0517(8) 0.0288(6) 0.0137(6) 0.0131(6) 0.0031(6)
O9 0.0579(9) 0.0340(8) 0.0707(10) 0.0099(7) 0.0132(8) 0.0145(7)
O10 0.0817(12) 0.0671(11) 0.0563(10) 0.0217(10) 0.0071(9) 0.0018(8)
N1 0.0530(10) 0.0403(10) 0.0352(9) 0.0101(8) 0.0048(8) 0.0061(8)
N2 0.0636(12) 0.0426(11) 0.0777(14) 0.0049(9) -0.0057(11) -0.0109(10)
N3 0.0430(9) 0.0581(11) 0.0432(9) 0.0157(8) 0.0113(8) 0.0216(8)
N4 0.0405(9) 0.0411(9) 0.0246(8) 0.0186(7) 0.0011(7) 0.0041(7)
N5 0.0405(9) 0.0503(10) 0.0295(8) 0.0217(7) 0.0004(7) 0.0039(7)
N6 0.0620(12) 0.0489(11) 0.0536(11) 0.0135(9) -0.0138(9) -0.0032(9)
C1 0.0278(9) 0.0320(9) 0.0363(9) 0.0100(7) 0.0018(7) 0.0030(8)
C2 0.0276(9) 0.0289(9) 0.0386(10) 0.0091(7) 0.0005(7) 0.0038(8)
C3 0.0248(8) 0.0292(9) 0.0411(10) 0.0069(7) 0.0072(7) 0.0081(7)
C4 0.0231(8) 0.0306(9) 0.0377(9) 0.0114(7) 0.0054(7) 0.0083(7)
C5 0.0229(8) 0.0309(9) 0.0348(9) 0.0116(7) 0.0051(7) 0.0059(7)
C6 0.0319(9) 0.0363(10) 0.0417(10) 0.0166(8) 0.0055(8) 0.0079(8)
C7 0.0293(9) 0.0344(10) 0.0424(10) 0.0152(8) 0.0012(8) 0.0043(8)
C8 0.0401(11) 0.0442(12) 0.0453(11) 0.0190(9) -0.0029(9) -0.0041(9)
C9 0.0371(11) 0.0339(11) 0.0642(14) 0.0100(8) -0.0040(10) -0.0066(10)
C10 0.0356(10) 0.0309(10) 0.0696(14) 0.0098(8) 0.0063(10) 0.0093(10)
C11 0.0306(9) 0.0323(10) 0.0516(11) 0.0104(8) 0.0073(8) 0.0081(8)
C12 0.0235(8) 0.0315(9) 0.0400(10) 0.0125(7) 0.0023(7) 0.0046(8)
C13 0.0333(10) 0.0371(11) 0.0499(11) 0.0089(8) 0.0002(9) 0.0069(9)
C14 0.0296(9) 0.0270(9) 0.0334(9) 0.0090(7) 0.0070(7) 0.0055(7)
C15 0.0328(9) 0.0261(9) 0.0360(9) 0.0080(7) 0.0068(8) 0.0091(7)
C16 0.0293(9) 0.0343(10) 0.0362(9) 0.0080(7) 0.0032(8) 0.0054(8)
C17 0.0418(10) 0.0327(10) 0.0350(9) 0.0175(8) -0.0003(8) 0.0057(8)
C18 0.0468(11) 0.0310(10) 0.0496(11) 0.0102(8) 0.0091(9) 0.0173(8)
C19 0.0329(9) 0.0326(10) 0.0492(11) 0.0060(8) 0.0101(8) 0.0130(8)
C20 0.0497(13) 0.0721(16) 0.0887(18) 0.0379(12) 0.0022(13) 0.0232(14)
C21 0.0444(11) 0.0412(11) 0.0425(11) 0.0169(9) 0.0120(9) 0.0104(9)
C22 0.0588(16) 0.142(3) 0.097(2) 0.0303(17) 0.0205(15) 0.085(2)
C23 0.0456(12) 0.0678(15) 0.0593(14) 0.0122(11) 0.0142(10) 0.0191(12)
C24 0.0286(9) 0.0342(9) 0.0228(8) 0.0057(7) 0.0033(7) 0.0051(7)
C25 0.0278(8) 0.0312(9) 0.0249(8) 0.0055(7) 0.0020(7) 0.0034(7)
C26 0.0269(8) 0.0359(10) 0.0292(9) 0.0095(7) 0.0039(7) 0.0039(7)
C27 0.0270(9) 0.0337(9) 0.0282(8) 0.0045(7) 0.0055(7) 0.0021(7)
C28 0.0262(8) 0.0353(9) 0.0246(8) 0.0021(7) 0.0045(7) 0.0017(7)
C29 0.0353(10) 0.0407(11) 0.0344(10) 0.0071(8) 0.0102(8) 0.0040(8)
C30 0.0328(9) 0.0423(11) 0.0290(9) -0.0005(8) 0.0057(8) 0.0037(8)
C31 0.0446(11) 0.0565(13) 0.0246(9) -0.0029(10) 0.0073(8) 0.0029(9)
C32 0.0442(11) 0.0628(14) 0.0264(9) -0.0031(10) -0.0008(8) 0.0141(9)
C33 0.0417(11) 0.0578(13) 0.0352(10) 0.0045(9) -0.0011(9) 0.0157(9)
C34 0.0367(10) 0.0456(11) 0.0296(9) 0.0054(8) 0.0024(8) 0.0074(8)
C35 0.0290(9) 0.0364(10) 0.0257(8) -0.0006(7) 0.0028(7) 0.0051(7)
C36 0.0274(8) 0.0317(9) 0.0310(10) 0.0097(7) 0.0060(7) 0.0059(7)
C37 0.0318(9) 0.0348(10) 0.0271(8) 0.0129(7) 0.0008(7) 0.0037(7)
C38 0.0365(10) 0.0313(9) 0.0374(9) 0.0130(8) 0.0057(8) 0.0041(8)
C39 0.0364(10) 0.0388(10) 0.0403(10) 0.0113(8) 0.0060(8) 0.0079(8)
C40 0.0437(11) 0.0319(10) 0.0409(10) 0.0095(8) 0.0020(9) 0.0090(8)
C41 0.0568(13) 0.0359(11) 0.0580(13) 0.0234(10) 0.0148(11) 0.0073(9)
C42 0.0430(11) 0.0410(11) 0.0463(11) 0.0194(9) 0.0124(9) 0.0101(9)
C43 0.0568(14) 0.0454(13) 0.0695(15) 0.0022(10) 0.0102(12) 0.0193(11)
C44 0.0740(17) 0.0630(16) 0.0473(13) 0.0071(13) -0.0145(12) 0.0098(12)
C45 0.108(2) 0.074(2) 0.114(3) 0.0432(18) -0.035(2) -0.0121(18)
C46 0.0831(17) 0.0518(14) 0.0519(13) -0.0033(12) 0.0050(12) 0.0046(11)

loop_
_atom_type_symbol
_atom_type_description
_atom_type_scat_dispersion_real
_atom_type_scat_dispersion_imag
_atom_type_scat_source
C C 0.0033 0.0016 'International Tables Vol C Tables 4.2.6.8 and 6.1.1.4'
H H 0.0000 0.0000 'International Tables Vol C Tables 4.2.6.8 and 6.1.1.4'
N N 0.0061 0.0033 'International Tables Vol C Tables 4.2.6.8 and 6.1.1.4'
O O 0.0106 0.0060 'International Tables Vol C Tables 4.2.6.8 and 6.1.1.4'

loop_
_geom_angle_atom_site_label_1
_geom_angle_atom_site_label_2
_geom_angle_atom_site_label_3
_geom_angle
_geom_angle_publ_flag
C5 O1 C1 118.60(13) no
C7 O3 C6 121.77(14) no
C17 O4 C20 116.73(16) ?
C28 O6 C24 117.99(13) ?
C30 O8 C29 121.81(14) ?
C40 O9 C43 117.10(16) ?
C1 N1 H1A 114.1(14) ?
C1 N1 H1B 118.1(15) ?
H1A N1 H1B 125(2) ?
C21 N3 C23 122.00(17) ?
C21 N3 C22 120.99(19) ?
C23 N3 C22 116.70(18) ?
C24 N4 H4A 117.1(14) ?
C24 N4 H4B 119.6(13) ?
H4A N4 H4B 121.3(19) ?
C44 N6 C46 120.5(2) ?
C44 N6 C45 121.9(2) ?
C46 N6 C45 117.5(2) ?
N1 C1 C2 128.95(17) no
N1 C1 O1 109.53(16) no
C2 C1 O1 121.52(16) no
C1 C2 C13 118.02(17) ?
C1 C2 C3 124.07(15) ?
C13 C2 C3 117.90(16) ?
C4 C3 C2 108.09(14) ?
C4 C3 C14 110.94(13) ?
C2 C3 C14 111.55(14) ?
C4 C3 H3 108.7 ?
C2 C3 H3 108.7 ?
C14 C3 H3 108.7 ?
C5 C4 C6 119.35(16) ?
C5 C4 C3 123.15(16) ?
C6 C4 C3 117.49(15) ?
C4 C5 O1 123.53(15) ?
C4 C5 C12 122.62(16) ?
O1 C5 C12 113.85(15) ?
O2 C6 O3 116.93(17) no
O2 C6 C4 125.24(17) no
O3 C6 C4 117.83(16) no
O3 C7 C8 116.94(17) ?
O3 C7 C12 121.31(16) ?
C8 C7 C12 121.74(18) ?
C9 C8 C7 118.58(19) ?
C9 C8 H8 120.7 ?
C7 C8 H8 120.7 ?
C8 C9 C10 120.76(18) ?
C8 C9 H9 119.6 ?
C10 C9 H9 119.6 ?
C11 C10 C9 120.63(19) ?
C11 C10 H10 119.7 ?
C9 C10 H10 119.7 ?
C10 C11 C12 119.55(19) ?
C10 C11 H11 120.2 ?
C12 C11 H11 120.2 ?
C7 C12 C11 118.74(16) ?
C7 C12 C5 116.82(16) ?
C11 C12 C5 124.39(17) ?
N2 C13 C2 179.0(2) no
C15 C14 C19 118.11(16) ?
C15 C14 C3 120.28(15) ?
C19 C14 C3 121.60(15) ?
C14 C15 C16 121.68(16) ?
C14 C15 H15 119.2 ?
C16 C15 H15 119.2 ?
C17 C16 C15 119.17(16) ?
C17 C16 H16 120.4 ?
C15 C16 H16 120.4 ?
O4 C17 C18 116.03(16) ?
O4 C17 C16 123.80(17) ?
C18 C17 C16 120.17(16) ?
C19 C18 C17 119.72(17) ?
C19 C18 H18 120.1 ?
C17 C18 H18 120.1 ?
C18 C19 C14 121.15(17) ?
C18 C19 H19 119.4 ?
C14 C19 H19 119.4 ?
O4 C20 H20A 109.5 ?
O4 C20 H20B 109.5 ?
H20A C20 H20B 109.5 ?
O4 C20 H20C 109.5 ?
H20A C20 H20C 109.5 ?
H20B C20 H20C 109.5 ?
O5 C21 N3 125.00(19) ?
O5 C21 H21 117.5 ?
N3 C21 H21 117.5 ?
N3 C22 H22A 109.5 ?
N3 C22 H22B 109.5 ?
H22A C22 H22B 109.5 ?
N3 C22 H22C 109.5 ?
H22A C22 H22C 109.5 ?
H22B C22 H22C 109.5 ?
N3 C23 H23A 109.5 ?
N3 C23 H23B 109.5 ?
H23A C23 H23B 109.5 ?
N3 C23 H23C 109.5 ?
H23A C23 H23C 109.5 ?
H23B C23 H23C 109.5 ?
N4 C24 C25 129.25(15) ?
N4 C24 O6 109.66(14) ?
C25 C24 O6 121.07(15) ?
C24 C25 C36 118.55(15) ?
C24 C25 C26 122.83(14) ?
C36 C25 C26 118.47(15) ?
C27 C26 C25 107.48(14) ?
C27 C26 C37 112.15(13) ?
C25 C26 C37 112.56(14) ?
C27 C26 H26 108.2 ?
C25 C26 H26 108.2 ?
C37 C26 H26 108.2 ?
C28 C27 C29 118.98(16) ?
C28 C27 C26 121.84(15) ?
C29 C27 C26 119.14(16) ?
C27 C28 O6 123.11(15) ?
C27 C28 C35 123.04(16) ?
O6 C28 C35 113.84(15) ?
O7 C29 O8 116.28(16) ?
O7 C29 C27 125.54(17) ?
O8 C29 C27 118.17(16) ?
O8 C30 C31 117.29(17) ?
O8 C30 C35 121.41(16) ?
C31 C30 C35 121.29(19) ?
C32 C31 C30 118.98(19) ?
C32 C31 H31 120.5 ?
C30 C31 H31 120.5 ?
C31 C32 C33 120.87(17) ?
C31 C32 H32 119.6 ?
C33 C32 H32 119.6 ?
C34 C33 C32 120.0(2) ?
C34 C33 H33 120.0 ?
C32 C33 H33 120.0 ?
C33 C34 C35 119.88(19) ?
C33 C34 H34 120.1 ?
C35 C34 H34 120.1 ?
C30 C35 C34 118.95(16) ?
C30 C35 C28 116.34(17) ?
C34 C35 C28 124.69(16) ?
N5 C36 C25 178.66(19) ?
C38 C37 C42 117.88(17) ?
C38 C37 C26 121.33(15) ?
C42 C37 C26 120.78(16) ?
C37 C38 C39 122.20(17) ?
C37 C38 H38 118.9 ?
C39 C38 H38 118.9 ?
C40 C39 C38 119.13(18) ?
C40 C39 H39 120.4 ?
C38 C39 H39 120.4 ?
O9 C40 C39 124.01(18) ?
O9 C40 C41 116.25(17) ?
C39 C40 C41 119.73(17) ?
C42 C41 C40 120.41(18) ?
C42 C41 H41 119.8 ?
C40 C41 H41 119.8 ?
C41 C42 C37 120.64(18) ?
C41 C42 H42 119.7 ?
C37 C42 H42 119.7 ?
O9 C43 H43A 109.5 ?
O9 C43 H43B 109.5 ?
H43A C43 H43B 109.5 ?
O9 C43 H43C 109.5 ?
H43A C43 H43C 109.5 ?
H43B C43 H43C 109.5 ?
O10 C44 N6 125.0(2) ?
O10 C44 H44 117.5 ?
N6 C44 H44 117.5 ?
N6 C45 H45A 109.5 ?
N6 C45 H45B 109.5 ?
H45A C45 H45B 109.5 ?
N6 C45 H45C 109.5 ?
H45A C45 H45C 109.5 ?
H45B C45 H45C 109.5 ?
N6 C46 H46A 109.5 ?
N6 C46 H46B 109.5 ?
H46A C46 H46B 109.5 ?
N6 C46 H46C 109.5 ?
H46A C46 H46C 109.5 ?
H46B C46 H46C 109.5 ?

loop_
_geom_bond_atom_site_label_1
_geom_bond_atom_site_label_2
_geom_bond_distance
_geom_bond_publ_flag
O1 C5 1.365(2) y
O1 C1 1.381(2) y
O2 C6 1.204(2) y
O3 C7 1.380(2) y
O3 C6 1.387(2) y
O4 C17 1.374(2) ?
O4 C20 1.424(3) ?
O5 C21 1.234(2) ?
O6 C28 1.366(2) yes
O6 C24 1.3788(19) yes
O7 C29 1.208(2) yes
O8 C30 1.376(2) yes
O8 C29 1.384(2) yes
O9 C40 1.375(2) ?
O9 C43 1.423(3) ?
O10 C44 1.219(3) ?
N1 C1 1.340(2) y
N1 H1A 0.92(2) ?
N1 H1B 0.91(3) ?
N2 C13 1.147(3) y
N3 C21 1.313(2) ?
N3 C23 1.457(3) ?
N3 C22 1.459(3) ?
N4 C24 1.336(2) yes
N4 H4A 0.86(2) ?
N4 H4B 0.90(2) ?
N5 C36 1.150(2) yes
N6 C44 1.343(3) ?
N6 C46 1.435(3) ?
N6 C45 1.441(3) ?
C1 C2 1.352(2) no
C2 C13 1.417(3) ?
C2 C3 1.520(2) no
C3 C4 1.506(2) ?
C3 C14 1.527(2) ?
C3 H3 1.0000 ?
C4 C5 1.346(2) no
C4 C6 1.449(3) ?
C5 C12 1.438(2) ?
C7 C8 1.386(3) ?
C7 C12 1.391(3) ?
C8 C9 1.381(3) ?
C8 H8 0.9500 ?
C9 C10 1.388(3) ?
C9 H9 0.9500 ?
C10 C11 1.378(3) ?
C10 H10 0.9500 ?
C11 C12 1.405(3) ?
C11 H11 0.9500 ?
C14 C15 1.384(2) ?
C14 C19 1.391(2) ?
C15 C16 1.386(2) ?
C15 H15 0.9500 ?
C16 C17 1.386(3) ?
C16 H16 0.9500 ?
C17 C18 1.386(3) ?
C18 C19 1.382(3) ?
C18 H18 0.9500 ?
C19 H19 0.9500 ?
C20 H20A 0.9800 ?
C20 H20B 0.9800 ?
C20 H20C 0.9800 ?
C21 H21 0.9500 ?
C22 H22A 0.9800 ?
C22 H22B 0.9800 ?
C22 H22C 0.9800 ?
C23 H23A 0.9800 ?
C23 H23B 0.9800 ?
C23 H23C 0.9800 ?
C24 C25 1.351(2) ?
C25 C36 1.415(2) ?
C25 C26 1.514(2) ?
C26 C27 1.512(2) ?
C26 C37 1.534(2) ?
C26 H26 1.0000 ?
C27 C28 1.340(2) ?
C27 C29 1.445(2) ?
C28 C35 1.443(2) ?
C30 C31 1.387(3) ?
C30 C35 1.390(3) ?
C31 C32 1.370(3) ?
C31 H31 0.9500 ?
C32 C33 1.389(3) ?
C32 H32 0.9500 ?
C33 C34 1.384(3) ?
C33 H33 0.9500 ?
C34 C35 1.392(3) ?
C34 H34 0.9500 ?
C37 C38 1.377(2) ?
C37 C42 1.397(2) ?
C38 C39 1.390(3) ?
C38 H38 0.9500 ?
C39 C40 1.376(3) ?
C39 H39 0.9500 ?
C40 C41 1.392(3) ?
C41 C42 1.378(3) ?
C41 H41 0.9500 ?
C42 H42 0.9500 ?
C43 H43A 0.9800 ?
C43 H43B 0.9800 ?
C43 H43C 0.9800 ?
C44 H44 0.9500 ?
C45 H45A 0.9800 ?
C45 H45B 0.9800 ?
C45 H45C 0.9800 ?
C46 H46A 0.9800 ?
C46 H46B 0.9800 ?
C46 H46C 0.9800 ?

loop_
_geom_hbond_atom_site_label_D
_geom_hbond_atom_site_label_H
_geom_hbond_atom_site_label_A
_geom_hbond_site_symmetry_A
_geom_hbond_distance_DH
_geom_hbond_distance_HA
_geom_hbond_distance_DA
_geom_hbond_angle_DHA
N1 H1A O5 . 0.92(2) 2.01(2) 2.921(2) 171(2)
N1 H1B O10 1_554 0.91(3) 2.01(3) 2.870(3) 157(2)
N4 H4A O5 . 0.86(2) 2.10(2) 2.952(2) 172(2)
N4 H4B N5 2_666 0.90(2) 2.11(2) 2.998(2) 173(2)
C22 H22A O7 2_665 0.98 2.52 3.423(3) 154
C46 H46A N2 2_556 0.98 2.52 3.355(3) 143

loop_
_geom_torsion_atom_site_label_1
_geom_torsion_atom_site_label_2
_geom_torsion_atom_site_label_3
_geom_torsion_atom_site_label_4
_geom_torsion
_geom_torsion_publ_flag
C5 O1 C1 N1 174.41(14) no
C5 O1 C1 C2 -4.5(2) y
N1 C1 C2 C13 -0.5(3) no
O1 C1 C2 C13 178.10(15) no
N1 C1 C2 C3 178.17(17) no
O1 C1 C2 C3 -3.2(3) y
C1 C2 C3 C4 10.0(2) y
C13 C2 C3 C4 -171.30(15) ?
C1 C2 C3 C14 -112.24(18) ?
C13 C2 C3 C14 66.5(2) ?
C2 C3 C4 C5 -10.6(2) ?
C14 C3 C4 C5 111.97(18) ?
C2 C3 C4 C6 170.34(14) ?
C14 C3 C4 C6 -67.06(19) ?
C6 C4 C5 O1 -176.32(14) ?
C3 C4 C5 O1 4.7(3) ?
C6 C4 C5 C12 4.6(2) ?
C3 C4 C5 C12 -174.42(14) ?
C1 O1 C5 C4 3.8(2) y
C1 O1 C5 C12 -177.05(13) no
C7 O3 C6 O2 -177.57(15) ?
C7 O3 C6 C4 2.6(2) ?
C5 C4 C6 O2 174.31(17) ?
C3 C4 C6 O2 -6.6(3) ?
C5 C4 C6 O3 -5.9(2) ?
C3 C4 C6 O3 173.20(13) ?
C6 O3 C7 C8 -178.33(15) ?
C6 O3 C7 C12 2.1(2) ?
O3 C7 C8 C9 -179.27(16) ?
C12 C7 C8 C9 0.3(3) ?
C7 C8 C9 C10 0.5(3) ?
C8 C9 C10 C11 -0.8(3) ?
C9 C10 C11 C12 0.4(3) ?
O3 C7 C12 C11 178.79(15) ?
C8 C7 C12 C11 -0.7(3) ?
O3 C7 C12 C5 -3.5(2) ?
C8 C7 C12 C5 176.97(15) ?
C10 C11 C12 C7 0.4(3) ?
C10 C11 C12 C5 -177.11(16) ?
C4 C5 C12 C7 0.1(2) ?
O1 C5 C12 C7 -179.10(14) ?
C4 C5 C12 C11 177.62(16) ?
O1 C5 C12 C11 -1.5(2) ?
C1 C2 C13 N2 -18E1(10) no
C3 C2 C13 N2 3(12) no
C4 C3 C14 C15 -55.3(2) ?
C2 C3 C14 C15 65.2(2) ?
C4 C3 C14 C19 125.70(18) ?
C2 C3 C14 C19 -113.73(18) ?
C19 C14 C15 C16 0.9(3) ?
C3 C14 C15 C16 -178.05(15) ?
C14 C15 C16 C17 -0.3(3) ?
C20 O4 C17 C18 174.91(19) ?
C20 O4 C17 C16 -5.1(3) ?
C15 C16 C17 O4 179.47(16) ?
C15 C16 C17 C18 -0.5(3) ?
O4 C17 C18 C19 -179.31(17) ?
C16 C17 C18 C19 0.7(3) ?
C17 C18 C19 C14 0.0(3) ?
C15 C14 C19 C18 -0.8(3) ?
C3 C14 C19 C18 178.20(17) ?
C23 N3 C21 O5 4.5(3) ?
C22 N3 C21 O5 177.9(2) ?
C28 O6 C24 N4 165.17(14) ?
C28 O6 C24 C25 -13.4(2) yes
N4 C24 C25 C36 -0.6(3) ?
O6 C24 C25 C36 177.66(15) ?
N4 C24 C25 C26 174.77(17) ?
O6 C24 C25 C26 -7.0(3) yes
C24 C25 C26 C27 22.7(2) yes
C36 C25 C26 C27 -161.97(15) ?
C24 C25 C26 C37 -101.31(19) ?
C36 C25 C26 C37 74.05(19) ?
C25 C26 C27 C28 -21.0(2) ?
C37 C26 C27 C28 103.18(18) ?
C25 C26 C27 C29 156.82(15) ?
C37 C26 C27 C29 -78.95(19) ?
C29 C27 C28 O6 -173.98(15) ?
C26 C27 C28 O6 3.9(3) ?
C29 C27 C28 C35 6.0(3) ?
C26 C27 C28 C35 -176.11(15) ?
C24 O6 C28 C27 15.1(2) yes
C24 O6 C28 C35 -164.92(14) ?
C30 O8 C29 O7 -178.05(16) ?
C30 O8 C29 C27 0.7(2) ?
C28 C27 C29 O7 174.00(18) ?
C26 C27 C29 O7 -3.9(3) ?
C28 C27 C29 O8 -4.6(2) ?
C26 C27 C29 O8 177.42(15) ?
C29 O8 C30 C31 -177.34(16) ?
C29 O8 C30 C35 2.0(3) ?
O8 C30 C31 C32 179.14(16) ?
C35 C30 C31 C32 -0.2(3) ?
C30 C31 C32 C33 0.2(3) ?
C31 C32 C33 C34 0.3(3) ?
C32 C33 C34 C35 -0.7(3) ?
O8 C30 C35 C34 -179.52(15) ?
C31 C30 C35 C34 -0.2(3) ?
O8 C30 C35 C28 -0.8(2) ?
C31 C30 C35 C28 178.47(16) ?
C33 C34 C35 C30 0.7(3) ?
C33 C34 C35 C28 -177.92(17) ?
C27 C28 C35 C30 -3.3(2) ?
O6 C28 C35 C30 176.69(14) ?
C27 C28 C35 C34 175.31(17) ?
O6 C28 C35 C34 -4.7(2) ?
C24 C25 C36 N5 -17E1(10) ?
C26 C25 C36 N5 11(9) ?
C27 C26 C37 C38 -96.25(19) ?
C25 C26 C37 C38 25.1(2) ?
C27 C26 C37 C42 83.3(2) ?
C25 C26 C37 C42 -155.32(16) ?
C42 C37 C38 C39 0.9(3) ?
C26 C37 C38 C39 -179.52(15) ?
C37 C38 C39 C40 -0.6(3) ?
C43 O9 C40 C39 6.4(3) ?
C43 O9 C40 C41 -174.67(18) ?
C38 C39 C40 O9 178.57(16) ?
C38 C39 C40 C41 -0.3(3) ?
O9 C40 C41 C42 -177.99(18) ?
C39 C40 C41 C42 1.0(3) ?
C40 C41 C42 C37 -0.7(3) ?
C38 C37 C42 C41 -0.2(3) ?
C26 C37 C42 C41 -179.80(17) ?
C46 N6 C44 O10 -4.0(4) ?
C45 N6 C44 O10 179.0(3) ?
